data_2212789
loop_
_publ_author_name
'Sema \"Ozt\"urk Y\?ild\?ir\?im'
'Mehmet Akkurt'
'Z\"ulbiye \"Onal'
'Orhan B\"uy\"ukg\"ung\"or'

_publ_section_title 5-(4-Methylbenzoyl)-4-(4-methylphenyl)-1-[(1-phenylethylidene)amino]pyrimidin-2(1<i>H</i>)-one
_journal_coeditor_code BT2285
_journal_issue 4
_journal_name_full 'Acta Crystallographica Section E'
_journal_page_first o1712
_journal_page_last o1713
_journal_paper_doi 10.1107/S1600536807011117
_journal_volume 63
_journal_year 2007
_chemical_formula_iupac 'C27 H23 N3 O2'
_chemical_formula_moiety 'C27 H23 N3 O2'
_chemical_formula_sum 'C27 H23 N3 O2'
_chemical_formula_weight 421.48
_chemical_name_systematic
;5-(4-Methylbenzoyl)-4-(4-methylphenyl)-1-[(1-phenylethylidene)amino]pyrimidin-
2(1H)-one
;
_space_group_IT_number 14
_symmetry_cell_setting monoclinic
_symmetry_space_group_name_Hall '-P 2ybc'
_symmetry_space_group_name_H-M 'P 1 21/c 1'
_atom_sites_solution_hydrogens geom
_atom_sites_solution_primary direct
_atom_sites_solution_secondary difmap
_cell_angle_alpha 90
_cell_angle_beta 111.351(4)
_cell_angle_gamma 90
_cell_formula_units_Z 4
_cell_length_a 13.6001(7)
_cell_length_b 17.1608(10)
_cell_length_c 10.8703(5)
_cell_measurement_reflns_used 37167
_cell_measurement_temperature 296
_cell_measurement_theta_max 27.57
_cell_measurement_theta_min 2.00
_cell_volume 2362.9(2)
_computing_cell_refinement X-AREA
_computing_data_collection 'X-AREA (Stoe & Cie, 2002)'
_computing_data_reduction 'X-RED32 (Stoe & Cie, 2002)'
_computing_molecular_graphics 'ORTEP-3 for Windows (Farrugia, 1997)'
_computing_publication_material 'WinGX (Farrugia, 1999)'
_computing_structure_refinement 'SHELXL97 (Sheldrick, 1997)'
_computing_structure_solution 'SIR97 (Altomare <i>et al.</i>,  1999)'
_diffrn_ambient_temperature 296
_diffrn_detector_area_resol_mean 6.67
_diffrn_measured_fraction_theta_full 0.999
_diffrn_measured_fraction_theta_max 0.999
_diffrn_measurement_device '2-circle goniometer'
_diffrn_measurement_device_type 'Stoe IPDSII'
_diffrn_measurement_method \w
_diffrn_radiation_monochromator 'plane graphite'
_diffrn_radiation_type 'Mo K\a'
_diffrn_radiation_wavelength 0.71073
_diffrn_reflns_av_R_equivalents 0.0489
_diffrn_reflns_av_sigmaI/netI 0.0280
_diffrn_reflns_limit_h_max 16
_diffrn_reflns_limit_h_min -16
_diffrn_reflns_limit_k_max 21
_diffrn_reflns_limit_k_min -21
_diffrn_reflns_limit_l_max 13
_diffrn_reflns_limit_l_min -13
_diffrn_reflns_number 29539
_diffrn_reflns_reduction_process
;
;
_diffrn_reflns_theta_full 25.99
_diffrn_reflns_theta_max 25.99
_diffrn_reflns_theta_min 2.00
_diffrn_standards_number 0
_exptl_absorpt_coefficient_mu 0.076
_exptl_absorpt_correction_type none
_exptl_crystal_colour colourless
_exptl_crystal_density_diffrn 1.185
_exptl_crystal_density_method 'Not Measured'
_exptl_crystal_description plate
_exptl_crystal_F_000 888
_exptl_crystal_size_max 0.650
_exptl_crystal_size_mid 0.450
_exptl_crystal_size_min 0.210
_refine_diff_density_max 0.188
_refine_diff_density_min -0.237
_refine_ls_extinction_method none
_refine_ls_goodness_of_fit_ref 1.032
_refine_ls_hydrogen_treatment constr
_refine_ls_matrix_type full
_refine_ls_number_parameters 292
_refine_ls_number_reflns 4639
_refine_ls_number_restraints 0
_refine_ls_restrained_S_all 1.032
_refine_ls_R_factor_all 0.0725
_refine_ls_R_factor_gt 0.0486
_refine_ls_shift/su_max 0.000
_refine_ls_shift/su_mean 0.000
_refine_ls_structure_factor_coef Fsqd
_refine_ls_weighting_details 'calc w=1/[\s^2^(Fo^2^)+(0.0774P)^2^+0.1415P] where P=(Fo^2^+2Fc^2^)/3'
_refine_ls_weighting_scheme calc
_refine_ls_wR_factor_gt 0.1246
_refine_ls_wR_factor_ref 0.1366
_reflns_number_gt 3269
_reflns_number_total 4639
_reflns_threshold_expression I>2\s(I)
_cod_data_source_file bt2285.cif
_cod_data_source_block I
_cod_original_sg_symbol_H-M 'P 21/c'
_cod_database_code 2212789
_cod_database_fobs_code 2212789

loop_
_symmetry_equiv_pos_site_id
_symmetry_equiv_pos_as_xyz
1 x,y,z
2 -x,1/2+y,1/2-z
3 -x,-y,-z
4 x,1/2-y,1/2+z

loop_
_atom_site_aniso_label
_atom_site_aniso_U_11
_atom_site_aniso_U_22
_atom_site_aniso_U_33
_atom_site_aniso_U_12
_atom_site_aniso_U_13
_atom_site_aniso_U_23
O1 0.0700(9) 0.0952(11) 0.0530(7) 0.0103(8) 0.0169(6) 0.0155(7)
O2 0.0554(8) 0.0908(10) 0.0647(8) -0.0206(7) 0.0265(6) -0.0277(7)
N1 0.0434(8) 0.0594(9) 0.0690(9) -0.0035(7) 0.0149(7) 0.0027(7)
N2 0.0445(8) 0.0525(8) 0.0544(8) 0.0012(6) 0.0177(6) 0.0024(6)
N3 0.0549(9) 0.0565(8) 0.0467(7) 0.0008(7) 0.0220(6) 0.0017(6)
C1 0.0479(10) 0.0754(13) 0.0621(11) 0.0009(9) 0.0143(8) 0.0167(9)
C2 0.0607(13) 0.124(2) 0.0895(16) -0.0222(14) 0.0177(12) -0.0187(15)
C3 0.0757(19) 0.161(3) 0.0949(19) -0.038(2) 0.0125(15) -0.013(2)
C4 0.0561(15) 0.147(3) 0.101(2) 0.0081(18) 0.0200(15) 0.050(2)
C5 0.0632(15) 0.121(2) 0.130(2) 0.0244(16) 0.0393(16) 0.037(2)
C6 0.0619(14) 0.0933(17) 0.1104(19) 0.0163(12) 0.0293(13) 0.0111(14)
C7 0.0487(10) 0.0588(11) 0.0515(9) 0.0007(8) 0.0143(7) 0.0031(8)
C8 0.0605(13) 0.0597(12) 0.1163(19) -0.0006(10) 0.0175(12) -0.0056(12)
C9 0.0569(10) 0.0549(10) 0.0504(9) 0.0010(8) 0.0211(8) 0.0043(7)
C10 0.0501(9) 0.0406(8) 0.0470(8) -0.0032(7) 0.0217(7) -0.0017(6)
C11 0.0454(9) 0.0470(8) 0.0467(8) -0.0019(7) 0.0208(7) -0.0033(7)
C12 0.0519(10) 0.0510(9) 0.0493(9) -0.0026(8) 0.0233(7) -0.0055(7)
C13 0.0496(9) 0.0439(8) 0.0458(8) -0.0025(7) 0.0221(7) -0.0048(6)
C14 0.0563(10) 0.0548(10) 0.0550(9) 0.0005(8) 0.0294(8) 0.0019(8)
C15 0.0610(11) 0.0636(11) 0.0718(12) -0.0033(9) 0.0414(9) -0.0030(9)
C16 0.0523(11) 0.0578(11) 0.0769(12) 0.0017(8) 0.0287(9) -0.0058(9)
C17 0.0586(11) 0.0493(9) 0.0630(10) 0.0047(8) 0.0225(9) 0.0024(8)
C18 0.0543(10) 0.0498(9) 0.0516(9) -0.0012(8) 0.0253(8) -0.0002(7)
C19 0.0656(14) 0.0984(18) 0.138(2) 0.0190(13) 0.0469(15) 0.0116(17)
C20 0.0447(9) 0.0546(9) 0.0504(9) -0.0006(8) 0.0201(7) -0.0122(7)
C21 0.0458(9) 0.0556(9) 0.0419(8) 0.0058(7) 0.0148(7) -0.0050(7)
C22 0.0521(10) 0.0588(10) 0.0451(8) 0.0066(8) 0.0126(7) -0.0060(7)
C23 0.0687(12) 0.0666(11) 0.0393(8) 0.0149(9) 0.0175(8) -0.0017(8)
C24 0.0700(12) 0.0595(11) 0.0494(9) 0.0193(9) 0.0268(8) 0.0104(8)
C25 0.0695(12) 0.0551(10) 0.0549(10) -0.0014(9) 0.0262(9) 0.0001(8)
C26 0.0622(11) 0.0577(10) 0.0429(8) -0.0012(8) 0.0197(8) -0.0061(7)
C27 0.1121(19) 0.0744(14) 0.0659(12) 0.0112(13) 0.0488(12) 0.0147(10)

loop_
_atom_site_type_symbol
_atom_site_label
_atom_site_fract_x
_atom_site_fract_y
_atom_site_fract_z
_atom_site_U_iso_or_equiv
_atom_site_thermal_displace_type
_atom_site_calc_flag
_atom_site_refinement_flags
_atom_site_occupancy
O O1 0.73143(12) 0.29963(9) 0.82542(13) 0.0743(5) Uani . . 1.000
O O2 0.42370(10) 0.30815(9) 0.25890(13) 0.0690(5) Uani . . 1.000
N N1 0.84218(11) 0.32442(9) 0.66503(16) 0.0588(5) Uani . . 1.000
N N2 0.72960(11) 0.32175(8) 0.61895(13) 0.0506(5) Uani . . 1.000
N N3 0.57722(12) 0.34296(9) 0.66902(13) 0.0517(5) Uani . . 1.000
C C1 1.00573(15) 0.26398(12) 0.73428(19) 0.0634(7) Uani . . 1.000
C C2 1.05734(19) 0.31927(18) 0.8242(3) 0.0941(10) Uani . . 1.000
C C3 1.1690(2) 0.3225(2) 0.8707(3) 0.1157(13) Uani . . 1.000
C C4 1.2233(2) 0.2727(2) 0.8226(3) 0.1038(13) Uani . . 1.000
C C5 1.1734(2) 0.2196(2) 0.7335(4) 0.1036(11) Uani . . 1.000
C C6 1.06542(19) 0.21367(17) 0.6894(3) 0.0891(10) Uani . . 1.000
C C7 0.88885(14) 0.25903(11) 0.68336(17) 0.0541(6) Uani . . 1.000
C C8 0.83659(18) 0.18191(13) 0.6575(3) 0.0829(9) Uani . . 1.000
C C9 0.68015(15) 0.31939(10) 0.71185(17) 0.0536(6) Uani . . 1.000
C C10 0.52343(13) 0.35652(9) 0.54317(15) 0.0448(5) Uani . . 1.000
C C11 0.56895(13) 0.34663(9) 0.44446(15) 0.0452(5) Uani . . 1.000
C C12 0.67479(13) 0.33297(10) 0.49017(16) 0.0494(5) Uani . . 1.000
C C13 0.41487(13) 0.38656(9) 0.51043(15) 0.0451(5) Uani . . 1.000
C C14 0.35261(14) 0.35995(10) 0.57832(17) 0.0528(6) Uani . . 1.000
C C15 0.25187(15) 0.38820(12) 0.54846(19) 0.0607(7) Uani . . 1.000
C C16 0.21038(15) 0.44447(11) 0.4526(2) 0.0609(7) Uani . . 1.000
C C17 0.27328(15) 0.47225(11) 0.38684(18) 0.0569(6) Uani . . 1.000
C C18 0.37392(14) 0.44354(10) 0.41482(16) 0.0502(5) Uani . . 1.000
C C19 0.0994(2) 0.47447(17) 0.4195(3) 0.0979(10) Uani . . 1.000
C C20 0.50751(13) 0.34256(10) 0.29991(16) 0.0491(5) Uani . . 1.000
C C21 0.55200(13) 0.37950(10) 0.20805(15) 0.0481(5) Uani . . 1.000
C C22 0.52194(14) 0.35137(11) 0.07931(16) 0.0534(5) Uani . . 1.000
C C23 0.56017(16) 0.38517(12) -0.00857(16) 0.0588(6) Uani . . 1.000
C C24 0.62756(16) 0.44856(11) 0.02730(17) 0.0582(6) Uani . . 1.000
C C25 0.65497(16) 0.47764(11) 0.15448(17) 0.0588(6) Uani . . 1.000
C C26 0.61857(14) 0.44340(11) 0.24421(16) 0.0541(6) Uani . . 1.000
C C27 0.6706(2) 0.48465(14) -0.0689(2) 0.0796(9) Uani . . 1.000
H H2 1.01970 0.35460 0.85490 0.1130 Uiso calc R 1.000
H H3 1.20510 0.35890 0.93440 0.1390 Uiso calc R 1.000
H H4 1.29660 0.27580 0.85240 0.1250 Uiso calc R 1.000
H H5 1.21170 0.18610 0.70060 0.1240 Uiso calc R 1.000
H H6 1.03160 0.17520 0.62840 0.1070 Uiso calc R 1.000
H H8A 0.76410 0.18760 0.64870 0.1240 Uiso calc R 1.000
H H8B 0.87190 0.14740 0.72970 0.1240 Uiso calc R 1.000
H H8C 0.83990 0.16070 0.57740 0.1240 Uiso calc R 1.000
H H12 0.70970 0.33140 0.43080 0.0590 Uiso calc R 1.000
H H14 0.37910 0.32280 0.64440 0.0630 Uiso calc R 1.000
H H15 0.21080 0.36900 0.59380 0.0730 Uiso calc R 1.000
H H17 0.24740 0.51080 0.32290 0.0680 Uiso calc R 1.000
H H18 0.41480 0.46260 0.36900 0.0600 Uiso calc R 1.000
H H19A 0.05140 0.43130 0.40230 0.1470 Uiso calc R 1.000
H H19B 0.08050 0.50710 0.34260 0.1470 Uiso calc R 1.000
H H19C 0.09560 0.50410 0.49250 0.1470 Uiso calc R 1.000
H H22 0.47570 0.30940 0.05280 0.0640 Uiso calc R 1.000
H H23 0.54050 0.36520 -0.09370 0.0710 Uiso calc R 1.000
H H25 0.69870 0.52100 0.17950 0.0710 Uiso calc R 1.000
H H26 0.63880 0.46320 0.32950 0.0650 Uiso calc R 1.000
H H27A 0.74480 0.47380 -0.04130 0.1190 Uiso calc R 1.000
H H27B 0.65990 0.54000 -0.07140 0.1190 Uiso calc R 1.000
H H27C 0.63470 0.46320 -0.15520 0.1190 Uiso calc R 1.000

loop_
_atom_type_symbol
_atom_type_description
_atom_type_scat_dispersion_real
_atom_type_scat_dispersion_imag
_atom_type_scat_source
O O 0.0106 0.0060 'International Tables Vol C Tables 4.2.6.8 and 6.1.1.4'
N N 0.0061 0.0033 'International Tables Vol C Tables 4.2.6.8 and 6.1.1.4'
H H 0.0000 0.0000 'International Tables Vol C Tables 4.2.6.8 and 6.1.1.4'
C C 0.0033 0.0016 'International Tables Vol C Tables 4.2.6.8 and 6.1.1.4'

loop_
_geom_angle_atom_site_label_1
_geom_angle_atom_site_label_2
_geom_angle_atom_site_label_3
_geom_angle
_geom_angle_publ_flag
N2 N1 C7 115.97(15) .
N1 N2 C9 118.83(14) .
N1 N2 C12 118.68(15) .
C9 N2 C12 121.77(16) .
C9 N3 C10 121.30(16) .
C2 C1 C6 118.1(2) no
C2 C1 C7 120.7(2) no
C6 C1 C7 121.1(2) no
C1 C2 C3 119.3(3) no
C2 C3 C4 120.2(3) no
C3 C4 C5 120.8(3) no
C4 C5 C6 120.3(3) no
C1 C6 C5 121.3(3) no
N1 C7 C1 114.51(17) .
N1 C7 C8 125.66(19) .
C1 C7 C8 119.83(18) no
O1 C9 N2 119.18(19) .
O1 C9 N3 124.24(18) .
N2 C9 N3 116.52(15) .
N3 C10 C11 122.01(17) .
N3 C10 C13 116.10(15) .
C11 C10 C13 121.82(14) no
C10 C11 C12 115.81(14) no
C10 C11 C20 124.56(16) no
C12 C11 C20 119.33(16) no
N2 C12 C11 121.24(16) .
C10 C13 C14 120.40(14) no
C10 C13 C18 121.26(16) no
C14 C13 C18 118.30(17) no
C13 C14 C15 120.44(16) no
C14 C15 C16 121.49(19) no
C15 C16 C17 118.1(2) no
C15 C16 C19 121.1(2) no
C17 C16 C19 120.80(19) no
C16 C17 C18 120.87(17) no
C13 C18 C17 120.80(17) no
O2 C20 C11 120.07(16) .
O2 C20 C21 121.21(15) .
C11 C20 C21 118.70(15) no
C20 C21 C22 119.02(16) no
C20 C21 C26 122.11(14) no
C22 C21 C26 118.80(16) no
C21 C22 C23 120.40(17) no
C22 C23 C24 121.09(16) no
C23 C24 C25 118.28(18) no
C23 C24 C27 120.86(17) no
C25 C24 C27 120.87(18) no
C24 C25 C26 121.16(18) no
C21 C26 C25 120.25(16) no
C1 C2 H2 120.00 no
C3 C2 H2 120.00 no
C2 C3 H3 120.00 no
C4 C3 H3 120.00 no
C3 C4 H4 120.00 no
C5 C4 H4 120.00 no
C4 C5 H5 120.00 no
C6 C5 H5 120.00 no
C1 C6 H6 119.00 no
C5 C6 H6 119.00 no
C7 C8 H8A 109.00 no
C7 C8 H8B 109.00 no
C7 C8 H8C 109.00 no
H8A C8 H8B 110.00 no
H8A C8 H8C 109.00 no
H8B C8 H8C 109.00 no
N2 C12 H12 119.00 no
C11 C12 H12 119.00 no
C13 C14 H14 120.00 no
C15 C14 H14 120.00 no
C14 C15 H15 119.00 no
C16 C15 H15 119.00 no
C16 C17 H17 120.00 no
C18 C17 H17 120.00 no
C13 C18 H18 120.00 no
C17 C18 H18 120.00 no
C16 C19 H19A 109.00 no
C16 C19 H19B 110.00 no
C16 C19 H19C 110.00 no
H19A C19 H19B 109.00 no
H19A C19 H19C 109.00 no
H19B C19 H19C 109.00 no
C21 C22 H22 120.00 no
C23 C22 H22 120.00 no
C22 C23 H23 120.00 no
C24 C23 H23 119.00 no
C24 C25 H25 119.00 no
C26 C25 H25 119.00 no
C21 C26 H26 120.00 no
C25 C26 H26 120.00 no
C24 C27 H27A 109.00 no
C24 C27 H27B 109.00 no
C24 C27 H27C 109.00 no
H27A C27 H27B 109.00 no
H27A C27 H27C 110.00 no
H27B C27 H27C 110.00 no

loop_
_geom_bond_atom_site_label_1
_geom_bond_atom_site_label_2
_geom_bond_distance
_geom_bond_publ_flag
O1 C9 1.224(2) .
O2 C20 1.215(2) .
N1 N2 1.428(2) yes
N1 C7 1.269(2) yes
N2 C9 1.403(2) yes
N2 C12 1.339(2) yes
N3 C9 1.366(3) yes
N3 C10 1.316(2) yes
C1 C2 1.360(4) no
C1 C6 1.390(4) no
C1 C7 1.483(3) no
C2 C3 1.416(4) no
C3 C4 1.353(4) no
C4 C5 1.323(5) no
C5 C6 1.373(4) no
C7 C8 1.480(3) no
C10 C11 1.431(2) no
C10 C13 1.480(3) no
C11 C12 1.361(3) no
C11 C20 1.489(2) no
C13 C14 1.388(3) no
C13 C18 1.387(2) no
C14 C15 1.376(3) no
C15 C16 1.382(3) no
C16 C17 1.384(3) no
C16 C19 1.509(4) no
C17 C18 1.380(3) no
C20 C21 1.485(2) no
C21 C22 1.394(2) no
C21 C26 1.385(3) no
C22 C23 1.372(3) no
C23 C24 1.384(3) no
C24 C25 1.387(2) no
C24 C27 1.505(3) no
C25 C26 1.376(3) no
C2 H2 0.9300 no
C3 H3 0.9300 no
C4 H4 0.9300 no
C5 H5 0.9300 no
C6 H6 0.9300 no
C8 H8A 0.9600 no
C8 H8B 0.9600 no
C8 H8C 0.9600 no
C12 H12 0.9300 no
C14 H14 0.9300 no
C15 H15 0.9300 no
C17 H17 0.9300 no
C18 H18 0.9300 no
C19 H19A 0.9600 no
C19 H19B 0.9600 no
C19 H19C 0.9600 no
C22 H22 0.9300 no
C23 H23 0.9300 no
C25 H25 0.9300 no
C26 H26 0.9300 no
C27 H27A 0.9600 no
C27 H27B 0.9600 no
C27 H27C 0.9600 no

loop_
_geom_contact_atom_site_label_1
_geom_contact_atom_site_label_2
_geom_contact_distance
_geom_contact_site_symmetry_2
_geom_contact_publ_flag
O1 N1 2.721(2) . no
O1 C7 3.140(3) . no
O1 C8 3.370(3) . no
O1 C8 3.379(3) 4_555 no
O1 C12 3.160(2) 4_555 no
O2 C18 3.093(2) . no
O2 C5 3.348(3) 4_454 no
O2 C13 3.089(2) . no
O2 C4 3.348(3) 4_454 no
O1 H12 2.5900 4_555 no
O1 H8A 2.8600 . no
O1 H8C 2.6800 4_555 no
O2 H22 2.5800 . no
O2 H4 2.7200 4_454 no
O2 H5 2.7200 4_454 no
O2 H14 2.5300 4_554 no
N1 O1 2.721(2) . no
N1 H2 2.5900 . no
N2 H8A 2.3500 . no
N2 H17 2.9300 3_666 no
N3 H14 2.6300 . no
N3 H23 2.8300 1_556 no
N3 H27C 2.7300 1_556 no
C4 O2 3.348(3) 4_655 no
C4 C14 3.527(4) 4_655 no
C5 O2 3.348(3) 4_655 no
C7 O1 3.140(3) . no
C8 O1 3.379(3) 4_554 no
C8 C24 3.488(3) 4_555 no
C8 O1 3.370(3) . no
C8 C9 3.370(3) . no
C8 C12 3.458(3) . no
C9 C8 3.370(3) . no
C10 C22 3.590(2) 4_555 no
C12 C17 3.574(3) 3_666 no
C12 C8 3.458(3) . no
C12 C26 3.136(2) . no
C12 O1 3.160(2) 4_554 no
C13 O2 3.089(2) . no
C14 C4 3.527(4) 4_454 no
C17 C12 3.574(3) 3_666 no
C18 O2 3.093(2) . no
C18 C20 3.085(3) . no
C20 C18 3.085(3) . no
C22 C10 3.590(2) 4_554 no
C24 C8 3.488(3) 4_554 no
C26 C12 3.136(2) . no
C4 H15 2.9400 1_655 no
C6 H8B 3.0400 . no
C6 H8C 3.0000 . no
C8 H6 2.7900 . no
C9 H8A 2.7300 . no
C9 H27C 3.0400 1_556 no
C10 H22 2.9300 4_555 no
C11 H26 2.7100 . no
C11 H18 2.7900 . no
C12 H8A 3.0200 . no
C12 H26 2.7700 . no
C15 H26 3.0100 3_666 no
C16 H26 2.9600 3_666 no
C17 H26 3.0800 3_666 no
C20 H18 2.6600 . no
C21 H27B 3.0500 3_665 no
C21 H12 2.7100 . no
C22 H27B 3.0700 3_665 no
C23 H8A 2.9500 4_554 no
C24 H8A 2.9800 4_554 no
C26 H12 2.7400 . no
H2 N1 2.5900 . no
H3 H27B 2.5700 3_766 no
H4 O2 2.7200 4_655 no
H5 O2 2.7200 4_655 no
H6 C8 2.7900 . no
H6 H8C 2.4700 . no
H8A O1 2.8600 . no
H8A N2 2.3500 . no
H8A C9 2.7300 . no
H8A C12 3.0200 . no
H8A C23 2.9500 4_555 no
H8A C24 2.9800 4_555 no
H8B C6 3.0400 . no
H8C C6 3.0000 . no
H8C H6 2.4700 . no
H8C O1 2.6800 4_554 no
H12 C21 2.7100 . no
H12 C26 2.7400 . no
H12 H26 2.5500 . no
H12 O1 2.5900 4_554 no
H14 N3 2.6300 . no
H14 O2 2.5300 4_555 no
H15 C4 2.9400 1_455 no
H17 H19B 2.3600 . no
H17 N2 2.9300 3_666 no
H18 C11 2.7900 . no
H18 C20 2.6600 . no
H18 H27C 2.5200 3_665 no
H19B H17 2.3600 . no
H22 O2 2.5800 . no
H22 C10 2.9300 4_554 no
H23 N3 2.8300 1_554 no
H23 H27C 2.3500 . no
H26 C11 2.7100 . no
H26 C12 2.7700 . no
H26 H12 2.5500 . no
H26 C15 3.0100 3_666 no
H26 C16 2.9600 3_666 no
H26 C17 3.0800 3_666 no
H27B C21 3.0500 3_665 no
H27B C22 3.0700 3_665 no
H27B H3 2.5700 3_766 no
H27C N3 2.7300 1_554 no
H27C C9 3.0400 1_554 no
H27C H23 2.3500 . no
H27C H18 2.5200 3_665 no

loop_
_geom_hbond_atom_site_label_D
_geom_hbond_atom_site_label_H
_geom_hbond_atom_site_label_A
_geom_hbond_site_symmetry_A
_geom_hbond_distance_DH
_geom_hbond_distance_HA
_geom_hbond_distance_DA
_geom_hbond_angle_DHA
_geom_hbond_publ_flag
C8 H8A N2 . 0.96 2.35 2.758(3) 105 yes
C12 H12 O1 4_554 0.93 2.59 3.160(2) 120 yes
C14 H14 O2 4_555 0.93 2.53 3.425(2) 161 yes

loop_
_geom_torsion_atom_site_label_1
_geom_torsion_atom_site_label_2
_geom_torsion_atom_site_label_3
_geom_torsion_atom_site_label_4
_geom_torsion
_geom_torsion_publ_flag
C7 N1 N2 C9 89.55(19) no
C7 N1 N2 C12 -100.04(19) no
N2 N1 C7 C8 1.9(3) no
N2 N1 C7 C1 -178.59(15) no
N1 N2 C9 N3 158.60(15) no
C12 N2 C9 O1 171.17(17) no
N1 N2 C9 O1 -18.7(2) no
C12 N2 C9 N3 -11.5(2) no
N1 N2 C12 C11 -166.69(15) no
C9 N2 C12 C11 3.4(2) no
C9 N3 C10 C13 -176.23(15) no
C10 N3 C9 O1 -173.58(17) no
C10 N3 C9 N2 9.3(2) no
C9 N3 C10 C11 0.7(3) no
C7 C1 C2 C3 -179.9(2) no
C2 C1 C6 C5 -0.4(4) no
C6 C1 C2 C3 -1.4(4) no
C6 C1 C7 N1 -140.7(2) no
C2 C1 C7 N1 37.8(3) no
C7 C1 C6 C5 178.1(3) no
C6 C1 C7 C8 38.9(3) no
C2 C1 C7 C8 -142.7(2) no
C1 C2 C3 C4 2.2(5) no
C2 C3 C4 C5 -1.2(5) no
C3 C4 C5 C6 -0.7(5) no
C4 C5 C6 C1 1.5(5) no
C13 C10 C11 C12 167.95(15) no
C13 C10 C11 C20 -18.4(2) no
N3 C10 C11 C20 164.89(16) no
N3 C10 C13 C18 140.76(16) no
C11 C10 C13 C14 145.99(16) no
N3 C10 C13 C14 -37.1(2) no
N3 C10 C11 C12 -8.8(2) no
C11 C10 C13 C18 -36.2(2) no
C20 C11 C12 N2 -167.50(15) no
C10 C11 C20 O2 -38.8(3) no
C12 C11 C20 O2 134.71(19) no
C12 C11 C20 C21 -43.8(2) no
C10 C11 C20 C21 142.72(17) no
C10 C11 C12 N2 6.5(2) no
C10 C13 C14 C15 179.61(16) no
C18 C13 C14 C15 1.7(3) no
C10 C13 C18 C17 -178.73(16) no
C14 C13 C18 C17 -0.8(2) no
C13 C14 C15 C16 -1.2(3) no
C14 C15 C16 C17 -0.2(3) no
C14 C15 C16 C19 179.3(2) no
C15 C16 C17 C18 1.1(3) no
C19 C16 C17 C18 -178.5(2) no
C16 C17 C18 C13 -0.6(3) no
O2 C20 C21 C22 -24.4(3) no
O2 C20 C21 C26 152.49(19) no
C11 C20 C21 C22 154.10(17) no
C11 C20 C21 C26 -29.0(3) no
C20 C21 C22 C23 178.82(18) no
C26 C21 C22 C23 1.8(3) no
C20 C21 C26 C25 -177.61(18) no
C22 C21 C26 C25 -0.7(3) no
C21 C22 C23 C24 -1.2(3) no
C22 C23 C24 C25 -0.5(3) no
C22 C23 C24 C27 179.1(2) no
C23 C24 C25 C26 1.7(3) no
C27 C24 C25 C26 -177.9(2) no
C24 C25 C26 C21 -1.0(3) no

loop_
_cod_related_entry_id
_cod_related_entry_database
_cod_related_entry_code
1 ChemSpider 21185397
